data_1572467
loop_
_publ_author_name
'Alayoglu, Pinar'
'Rathnayaka, Suresh C.'
'Chang, Tieyan'
'Wang, SuYin Grass'
'Chen, Yu-Sheng'
'Mankad, Neal P.'

_publ_section_title
;
 Cu site differentiation in tetracopper(i) sulfide clusters enables
 biomimetic N<sub>2</sub>O reduction.
;
_journal_issue 34
_journal_name_full 'Chemical science'
_journal_page_first 13668
_journal_page_last 13675
_journal_paper_doi 10.1039/d4sc00701h
_journal_volume 15
_journal_year 2024
_chemical_formula_moiety 'C55 H54 Cu2 N4 O P4, 2(F6 P), 2(C3 H6 O)'
_chemical_formula_sum 'C61 H66 Cu2 F12 N4 O3 P6'
_chemical_formula_weight 1444.07
_space_group_crystal_system monoclinic
_space_group_IT_number 14
_space_group_name_Hall '-P 2ybc'
_space_group_name_H-M_alt 'P 1 21/c 1'
_atom_sites_solution_hydrogens mixed
_atom_sites_solution_primary iterative
_audit_creation_date 2023-07-31
_audit_creation_method
;
Olex2 1.5
(compiled 2022.04.07 svn.rca3783a0 for OlexSys, GUI svn.r6498)
;
_audit_update_record
;
2023-09-06 deposited with the CCDC.	2024-08-07 downloaded from the CCDC.
;
_cell_angle_alpha 90
_cell_angle_beta 95.148(11)
_cell_angle_gamma 90
_cell_formula_units_Z 4
_cell_length_a 11.668(4)
_cell_length_b 47.890(16)
_cell_length_c 11.500(5)
_cell_measurement_reflns_used 9862
_cell_measurement_temperature 77.15
_cell_measurement_theta_max 16.51
_cell_measurement_theta_min 2.21
_cell_volume 6400(4)
_computing_cell_refinement 'SAINT V8.38A (Bruker, 2018)'
_computing_data_reduction 'SAINT V8.38A (Bruker, 2018)'
_computing_molecular_graphics 'Olex2 1.5 (Dolomanov et al., 2009)'
_computing_publication_material 'Olex2 1.5 (Dolomanov et al., 2009)'
_computing_structure_refinement 'XL  (Sheldrick, 2008)'
_computing_structure_solution 'olex2.solve 1.5 (Bourhis et al., 2015)'
_diffrn_ambient_temperature 77.15
_diffrn_measured_fraction_theta_full 0.971
_diffrn_measured_fraction_theta_max 0.971
_diffrn_measurement_device_type 'Bruker APEX-II CCD'
_diffrn_measurement_method '\f and \w scans'
_diffrn_radiation_type synchrotron
_diffrn_radiation_wavelength 0.41328
_diffrn_reflns_av_R_equivalents 0.0947
_diffrn_reflns_av_unetI/netI 0.0712
_diffrn_reflns_Laue_measured_fraction_full 0.971
_diffrn_reflns_Laue_measured_fraction_max 0.971
_diffrn_reflns_limit_h_max 13
_diffrn_reflns_limit_h_min -13
_diffrn_reflns_limit_k_max 56
_diffrn_reflns_limit_k_min -56
_diffrn_reflns_limit_l_max 13
_diffrn_reflns_limit_l_min -13
_diffrn_reflns_number 138217
_diffrn_reflns_point_group_measured_fraction_full 0.971
_diffrn_reflns_point_group_measured_fraction_max 0.971
_diffrn_reflns_theta_full 14.070
_diffrn_reflns_theta_max 14.070
_diffrn_reflns_theta_min 0.989
_diffrn_source_current 103.0
_diffrn_source_power 103.0
_diffrn_source_voltage 1000.0
_diffrn_standards_number 0
_exptl_absorpt_coefficient_mu 0.213
_exptl_absorpt_correction_T_max 1.0000
_exptl_absorpt_correction_T_min 0.9069
_exptl_absorpt_correction_type none
_exptl_absorpt_process_details
;
SADABS-2016/2 (Bruker,2016/2) was used for absorption correction.
wR2(int) was 0.0889 before and 0.0755 after correction.
The Ratio of minimum to maximum transmission is 0.9069.
The \l/2 correction factor is Not present.
;
_exptl_crystal_colour colourless
_exptl_crystal_density_diffrn 1.499
_exptl_crystal_description plate
_exptl_crystal_F_000 2960
_exptl_crystal_size_max 0.100
_exptl_crystal_size_mid 0.100
_exptl_crystal_size_min 0.080
_refine_diff_density_max 0.745
_refine_diff_density_min -0.454
_refine_diff_density_rms 0.140
_refine_ls_extinction_coef 0.074(2)
_refine_ls_extinction_expression Fc^*^=kFc[1+0.001xFc^2^\l^3^/sin(2\q)]^-1/4^
_refine_ls_extinction_method 'SHELXL-2018/3 (Sheldrick 2018)'
_refine_ls_goodness_of_fit_ref 1.068
_refine_ls_hydrogen_treatment mixed
_refine_ls_matrix_type full
_refine_ls_number_parameters 988
_refine_ls_number_reflns 10615
_refine_ls_number_restraints 18
_refine_ls_restrained_S_all 1.068
_refine_ls_R_factor_all 0.0569
_refine_ls_R_factor_gt 0.0506
_refine_ls_shift/su_max 0.001
_refine_ls_shift/su_mean 0.000
_refine_ls_structure_factor_coef Fsqd
_refine_ls_weighting_details 'w=1/[\s^2^(Fo^2^)+(0.0647P)^2^+5.2533P] where P=(Fo^2^+2Fc^2^)/3'
_refine_ls_weighting_scheme calc
_refine_ls_wR_factor_gt 0.1250
_refine_ls_wR_factor_ref 0.1315
_reflns_Friedel_coverage 0.000
_reflns_number_gt 9320
_reflns_number_total 10615
_reflns_threshold_expression 'I > 2\s(I)'
_cod_data_source_file d4sc00701h8.cif
_cod_data_source_block s7_0m_a
_cod_database_code 1572467
_shelx_shelxl_version_number 2018/3
_shelx_space_group_comment
;
The symmetry employed for this shelxl refinement is uniquely defined
by the following loop, which should always be used as a source of
symmetry information in preference to the above space-group names.
They are only intended as comments.
;
_olex2_refinement_description
;
1. Fixed Uiso
 At 1.2 times of:
  All C(H) groups, All N(H) groups
 At 1.5 times of:
  All C(H,H,H) groups
2. Rigid bond restraints
 F6, F20
 with sigma for 1-2 distances of 0.01 and sigma for 1-3 distances of 0.01
3. Uiso/Uaniso restraints and constraints
F6 \\sim F20: within 2A with sigma of 0.04 and sigma for terminal atoms of 0.08
within 2A
Uanis(F6) \\sim Ueq, Uanis(F20) \\sim Ueq: with sigma of 0.1 and sigma for
terminal atoms of 0.2
4. Others
 Fixed Sof: F00O(0.5) F01R(0.5) F3(0.5) F6(0.5) F20(0.5) F69(0.5)
5.a Aromatic/amide H refined with riding coordinates:
 N00G(H00G), N00K(H00K), C014(H014), C017(H017), C01M(H01M)
5.b Idealised Me refined as rotating group:
 C022(H02A,H02B,H02C), C02B(H02H,H02I,H02J), C02C(H02T,H02U,H02V), C02D(H02K,
 H02L,H02M), C02E(H02W,H02X,H02Y), C02F(H02N,H02O,H02P), C02G(H02Q,H02R,H02S)
;
_olex2_submission_special_instructions 'No special instructions were received'

loop_
_space_group_symop_operation_xyz
'x, y, z'
'-x, y+1/2, -z+1/2'
'-x, -y, -z'
'x, -y-1/2, z-1/2'

loop_
_atom_site_label
_atom_site_type_symbol
_atom_site_fract_x
_atom_site_fract_y
_atom_site_fract_z
_atom_site_U_iso_or_equiv
_atom_site_adp_type
_atom_site_occupancy
_atom_site_site_symmetry_order
_atom_site_calc_flag
_atom_site_refinement_flags_posn
_atom_site_refinement_flags_adp
_atom_site_refinement_flags_occupancy
_atom_site_disorder_assembly
_atom_site_disorder_group
Cu01 Cu 0.31576(3) 0.36723(2) 0.57228(3) 0.02022(13) Uani 1 1 d . . . . .
Cu02 Cu 0.37973(3) 0.37704(2) 0.80660(3) 0.02106(13) Uani 1 1 d . . . . .
P003 P 0.19006(6) 0.38788(2) 0.78869(6) 0.01953(18) Uani 1 1 d . . . . .
P004 P 0.50225(6) 0.36062(2) 0.55287(6) 0.01969(18) Uani 1 1 d . . . . .
P005 P 0.50076(6) 0.34090(2) 0.78987(6) 0.01970(18) Uani 1 1 d . . . . .
P006 P 0.19882(6) 0.40372(2) 0.54716(6) 0.01967(18) Uani 1 1 d . . . . .
P007 P 0.07379(7) 0.29137(2) 0.21433(7) 0.0265(2) Uani 1 1 d . . . . .
P008 P 0.69040(10) 0.46911(2) 1.10963(9) 0.0469(3) Uani 1 1 d . . . . .
F009 F 0.07529(18) 0.31929(4) 0.13983(18) 0.0386(5) Uani 1 1 d . . . . .
F00A F 0.0719(2) 0.26341(4) 0.28883(17) 0.0444(5) Uani 1 1 d . . . . .
F00B F 0.01423(19) 0.27497(4) 0.10422(18) 0.0415(5) Uani 1 1 d . . . . .
F00C F 0.19653(18) 0.28303(4) 0.1748(2) 0.0464(5) Uani 1 1 d . . . . .
F00D F 0.1342(2) 0.30763(4) 0.32325(19) 0.0530(6) Uani 1 1 d . . . . .
F00E F -0.0499(2) 0.29967(5) 0.2513(2) 0.0558(6) Uani 1 1 d . . . . .
O00F O 0.3683(2) 0.36913(5) 1.0022(2) 0.0362(6) Uani 1 1 d . . . . .
N00G N 0.5532(2) 0.33881(5) 0.6590(2) 0.0216(5) Uani 1 1 d . . . . .
H00G H 0.606554 0.326461 0.646323 0.026 Uiso 1 1 calc R U . . .
O00H O 0.7114(2) 0.29475(5) 0.5938(3) 0.0433(6) Uani 1 1 d . . . . .
O00I O 0.0013(2) 0.45720(5) 0.6766(2) 0.0430(6) Uani 1 1 d . . . . .
N00J N 0.2429(2) 0.33005(5) 0.5781(2) 0.0246(5) Uani 1 1 d . . . . .
N00K N 0.1497(2) 0.40955(5) 0.6772(2) 0.0217(5) Uani 1 1 d . . . . .
H00K H 0.103543 0.423705 0.687132 0.026 Uiso 1 1 calc R U . . .
F00L F 0.6727(3) 0.44198(5) 1.0304(3) 0.0714(8) Uani 1 1 d . . . A 1
F00M F 0.7104(3) 0.48644(5) 0.9969(2) 0.0701(8) Uani 1 1 d . . . B 1
N00N N 0.4590(2) 0.41455(5) 0.8027(2) 0.0291(6) Uani 1 1 d . . . . .
F00O F 0.8233(12) 0.4608(3) 1.1269(8) 0.0417(17) Uani 0.5 1 d . . P A 1
F00P F 0.5567(2) 0.47462(7) 1.0894(3) 0.0734(8) Uani 1 1 d . . . C 1
C00Q C 0.5308(3) 0.34321(6) 0.4189(3) 0.0224(6) Uani 1 1 d . . . . .
C00R C 0.2540(2) 0.43734(6) 0.5040(3) 0.0225(6) Uani 1 1 d . . . . .
C00S C 0.0904(3) 0.35871(6) 0.7806(2) 0.0218(6) Uani 1 1 d . . . . .
C00T C 0.6296(3) 0.34346(6) 0.8900(3) 0.0228(6) Uani 1 1 d . . . . .
C00U C 0.4488(2) 0.30612(6) 0.8179(3) 0.0224(6) Uani 1 1 d . . . . .
C00V C 0.1495(3) 0.40865(6) 0.9108(3) 0.0236(6) Uani 1 1 d . . . . .
C00W C 0.0475(3) 0.37304(6) 0.3982(3) 0.0254(6) Uani 1 1 d . . . . .
C00X C 0.2736(3) 0.45909(6) 0.5831(3) 0.0276(7) Uani 1 1 d . . . . .
C00Y C -0.1057(3) 0.41647(7) 0.3537(3) 0.0289(7) Uani 1 1 d . . . . .
C00Z C 0.1192(3) 0.33570(6) 0.8515(3) 0.0267(7) Uani 1 1 d . . . . .
C010 C 0.5669(3) 0.41308(6) 0.4874(3) 0.0279(7) Uani 1 1 d . . . . .
C011 C 0.3959(3) 0.30141(6) 0.9198(3) 0.0259(6) Uani 1 1 d . . . . .
C012 C 0.5984(3) 0.39054(6) 0.5596(3) 0.0225(6) Uani 1 1 d . . . . .
C013 C 0.7621(3) 0.41639(7) 0.6416(3) 0.0316(7) Uani 1 1 d . . . . .
C014 C 0.4587(3) 0.28414(6) 0.7414(3) 0.0301(7) Uani 1 1 d . . . . .
H014 H 0.493656 0.287087 0.670908 0.036 Uiso 1 1 calc R U . . .
C015 C -0.0058(3) 0.35771(7) 0.7022(3) 0.0274(7) Uani 1 1 d . . . . .
C016 C 0.6958(3) 0.39222(7) 0.6367(3) 0.0284(7) Uani 1 1 d . . . . .
C017 C 0.3550(3) 0.27538(7) 0.9449(3) 0.0317(7) Uani 1 1 d . . . . .
H017 H 0.318725 0.272463 1.014689 0.038 Uiso 1 1 calc R U . . .
C018 C 0.6990(3) 0.32051(7) 0.9189(3) 0.0260(6) Uani 1 1 d . . . . .
C019 C 0.2026(3) 0.30849(6) 0.5793(3) 0.0248(6) Uani 1 1 d . . . . .
C01A C 0.0505(3) 0.31203(7) 0.8421(3) 0.0311(7) Uani 1 1 d . . . . .
C01B C -0.0534(3) 0.36870(7) 0.3294(3) 0.0306(7) Uani 1 1 d . . . . .
C01C C 0.0722(3) 0.39914(6) 0.4465(2) 0.0217(6) Uani 1 1 d . . . . .
C01D C -0.0055(3) 0.42103(6) 0.4226(3) 0.0263(6) Uani 1 1 d . . . . .
C01E C 0.7656(3) 0.37271(7) 1.0020(3) 0.0315(7) Uani 1 1 d . . . . .
C01F C 0.0545(3) 0.40212(7) 0.9710(3) 0.0314(7) Uani 1 1 d . . . . .
C01G C -0.0438(3) 0.31098(7) 0.7631(3) 0.0320(7) Uani 1 1 d . . . . .
C01H C 0.8009(3) 0.32367(7) 0.9880(3) 0.0285(7) Uani 1 1 d . . . . .
C01I C 0.4410(3) 0.32990(6) 0.3550(3) 0.0256(6) Uani 1 1 d . . . . .
C01J C 0.5642(3) 0.31835(7) 0.2073(3) 0.0300(7) Uani 1 1 d . . . . .
C01K C 0.2828(3) 0.44054(6) 0.3906(3) 0.0284(7) Uani 1 1 d . . . . .
C01L C 0.6393(3) 0.34356(7) 0.3767(3) 0.0283(7) Uani 1 1 d . . . . .
C01M C -0.0732(3) 0.33389(7) 0.6928(3) 0.0304(7) Uani 1 1 d . . . . .
H01M H -0.139392 0.333226 0.638368 0.036 Uiso 1 1 calc R U . . .
C01N C 0.4937(3) 0.43659(7) 0.8000(3) 0.0293(7) Uani 1 1 d . . . . .
C01O C 0.2153(3) 0.43183(7) 0.9438(3) 0.0305(7) Uani 1 1 d . . . . .
C01P C 0.6343(3) 0.43688(7) 0.4922(3) 0.0322(7) Uani 1 1 d . . . . .
C01Q C 0.6628(3) 0.36952(7) 0.9337(3) 0.0282(7) Uani 1 1 d . . . . .
F01R F 0.7117(16) 0.5012(3) 1.1711(12) 0.065(3) Uani 0.5 1 d . . P A -1
C01S C 0.8347(3) 0.34965(7) 1.0297(3) 0.0295(7) Uani 1 1 d . . . . .
C01T C -0.1303(3) 0.39046(7) 0.3071(3) 0.0293(7) Uani 1 1 d . . . . .
C01U C 0.3222(3) 0.48370(7) 0.5475(3) 0.0341(8) Uani 1 1 d . . . . .
C01V C 0.7316(3) 0.43861(7) 0.5689(3) 0.0332(7) Uani 1 1 d . . . . .
C01W C 0.4574(3) 0.31756(6) 0.2494(3) 0.0280(7) Uani 1 1 d . . . . .
C01X C 0.6561(3) 0.33094(7) 0.2720(3) 0.0333(7) Uani 1 1 d . . . . .
C01Y C 0.3328(3) 0.46512(7) 0.3566(3) 0.0345(8) Uani 1 1 d . . . . .
C01Z C 0.3666(3) 0.25333(7) 0.8683(3) 0.0367(8) Uani 1 1 d . . . . .
C020 C 0.0289(3) 0.41825(7) 1.0643(3) 0.0372(8) Uani 1 1 d . . . . .
C021 C 0.1893(3) 0.44797(7) 1.0381(3) 0.0361(8) Uani 1 1 d . . . . .
C022 C 0.1509(3) 0.28076(7) 0.5796(3) 0.0363(8) Uani 1 1 d . . . . .
H02A H 0.146790 0.272897 0.500669 0.054 Uiso 1 1 calc R U . . .
H02B H 0.073215 0.282137 0.605133 0.054 Uiso 1 1 calc R U . . .
H02C H 0.198031 0.268606 0.633262 0.054 Uiso 1 1 calc R U . . .
C023 C -0.0153(3) 0.47888(7) 0.7266(3) 0.0365(8) Uani 1 1 d . . . . .
C024 C 0.7370(3) 0.27265(7) 0.5535(3) 0.0371(8) Uani 1 1 d . . . . .
C025 C 0.3524(3) 0.48661(7) 0.4350(3) 0.0349(8) Uani 1 1 d . . . . .
C027 C 0.0970(3) 0.44097(7) 1.0985(3) 0.0370(8) Uani 1 1 d . . . . .
C028 C 0.3701(3) 0.38066(7) 1.0966(3) 0.0345(8) Uani 1 1 d . . . . .
C029 C 0.2781(4) 0.37475(8) 1.1765(3) 0.0399(8) Uani 1 1 d . . . . .
C02A C 0.4179(3) 0.25783(7) 0.7669(3) 0.0371(8) Uani 1 1 d . . . . .
C02B C 0.5362(3) 0.46490(7) 0.7944(3) 0.0408(8) Uani 1 1 d . . . . .
H02H H 0.508586 0.473209 0.719158 0.061 Uiso 1 1 calc R U . . .
H02I H 0.620484 0.464736 0.802381 0.061 Uiso 1 1 calc R U . . .
H02J H 0.508173 0.475929 0.857820 0.061 Uiso 1 1 calc R U . . .
C02C C -0.0018(4) 0.50609(8) 0.6676(4) 0.0530(11) Uani 1 1 d . . . . .
H02T H -0.077697 0.514521 0.648554 0.079 Uiso 1 1 calc R U . . .
H02U H 0.035695 0.503149 0.595693 0.079 Uiso 1 1 calc R U . . .
H02V H 0.045481 0.518561 0.719666 0.079 Uiso 1 1 calc R U . . .
C02D C 0.4618(4) 0.40063(9) 1.1379(4) 0.0529(10) Uani 1 1 d . . . . .
H02K H 0.427142 0.417027 1.171848 0.079 Uiso 1 1 calc R U . . .
H02L H 0.503789 0.406459 1.071916 0.079 Uiso 1 1 calc R U . . .
H02M H 0.515003 0.391632 1.197137 0.079 Uiso 1 1 calc R U . . .
C02E C -0.0468(6) 0.47980(10) 0.8471(4) 0.0740(16) Uani 1 1 d . . . . .
H02W H 0.005243 0.492477 0.893178 0.111 Uiso 1 1 calc R U . . .
H02X H -0.040680 0.461031 0.881097 0.111 Uiso 1 1 calc R U . . .
H02Y H -0.126132 0.486505 0.847732 0.111 Uiso 1 1 calc R U . . .
C02F C 0.8067(5) 0.27020(13) 0.4538(5) 0.0777(16) Uani 1 1 d . . . . .
H02N H 0.871381 0.257535 0.473958 0.117 Uiso 1 1 calc R U . . .
H02O H 0.836076 0.288648 0.434609 0.117 Uiso 1 1 calc R U . . .
H02P H 0.759059 0.262786 0.386249 0.117 Uiso 1 1 calc R U . . .
C02G C 0.7056(6) 0.24595(10) 0.6095(6) 0.0850(19) Uani 1 1 d . . . . .
H02Q H 0.654064 0.235160 0.554471 0.128 Uiso 1 1 calc R U . . .
H02R H 0.666641 0.250040 0.679571 0.128 Uiso 1 1 calc R U . . .
H02S H 0.775481 0.235102 0.631182 0.128 Uiso 1 1 calc R U . . .
H01H H 0.848(3) 0.3071(8) 1.007(3) 0.030(9) Uiso 1 1 d . . . . .
H01I H 0.368(3) 0.3299(6) 0.384(3) 0.019(8) Uiso 1 1 d . . . . .
H021 H 0.232(4) 0.4646(9) 1.054(4) 0.043(11) Uiso 1 1 d . . . . .
H020 H -0.040(3) 0.4150(8) 1.106(3) 0.034(9) Uiso 1 1 d . . . . .
H01E H 0.789(3) 0.3902(8) 1.027(3) 0.026(9) Uiso 1 1 d . . . . .
H01S H 0.907(3) 0.3527(7) 1.079(3) 0.027(9) Uiso 1 1 d . . . . .
H01O H 0.283(4) 0.4357(9) 0.897(4) 0.051(12) Uiso 1 1 d . . . . .
H01G H -0.090(3) 0.2927(7) 0.750(3) 0.028(9) Uiso 1 1 d . . . . .
H016 H 0.717(3) 0.3772(7) 0.690(3) 0.028(9) Uiso 1 1 d . . . . .
H010 H 0.491(3) 0.4119(7) 0.430(3) 0.025(8) Uiso 1 1 d . . . . .
H01B H -0.068(3) 0.3522(9) 0.303(4) 0.041(11) Uiso 1 1 d . . . . .
H015 H -0.024(3) 0.3741(7) 0.651(3) 0.026(9) Uiso 1 1 d . . . . .
H00Z H 0.186(4) 0.3350(8) 0.908(4) 0.044(11) Uiso 1 1 d . . . . .
H01F H 0.009(3) 0.3874(8) 0.951(3) 0.029(9) Uiso 1 1 d . . . . .
H018 H 0.675(4) 0.3028(9) 0.889(4) 0.046(11) Uiso 1 1 d . . . . .
H01Z H 0.337(3) 0.2339(8) 0.884(3) 0.035(9) Uiso 1 1 d . . . . .
H027 H 0.082(3) 0.4510(8) 1.162(4) 0.037(10) Uiso 1 1 d . . . . .
H02G H 0.418(4) 0.2412(9) 0.708(4) 0.047(11) Uiso 1 1 d . . . . .
H01U H 0.334(3) 0.4978(8) 0.602(3) 0.028(9) Uiso 1 1 d . . . D -1
H01Q H 0.619(3) 0.3855(8) 0.912(3) 0.032(9) Uiso 1 1 d . . . . .
H011 H 0.390(3) 0.3163(8) 0.968(3) 0.029(9) Uiso 1 1 d . . . . .
H01J H 0.574(3) 0.3099(7) 0.138(3) 0.024(8) Uiso 1 1 d . . . . .
H025 H 0.382(4) 0.5037(9) 0.416(4) 0.045(11) Uiso 1 1 d . . . . .
H00Y H -0.158(3) 0.4312(8) 0.341(3) 0.035(10) Uiso 1 1 d . . . . .
H00W H 0.104(3) 0.3576(7) 0.420(3) 0.022(8) Uiso 1 1 d . . . . .
H013 H 0.820(4) 0.4184(9) 0.692(4) 0.044(11) Uiso 1 1 d . . . . .
H02D H 0.239(4) 0.3591(10) 1.153(4) 0.052(12) Uiso 1 1 d . . . . .
H01K H 0.263(3) 0.4257(7) 0.336(3) 0.025(8) Uiso 1 1 d . . . . .
H02E H 0.214(4) 0.3907(9) 1.165(4) 0.052(12) Uiso 1 1 d . . . . .
H01W H 0.401(3) 0.3100(7) 0.207(3) 0.018(8) Uiso 1 1 d . . . . .
H01Y H 0.358(3) 0.4650(8) 0.277(4) 0.043(11) Uiso 1 1 d . . . . .
H01P H 0.610(3) 0.4516(8) 0.440(3) 0.036(10) Uiso 1 1 d . . . . .
H02F H 0.307(4) 0.3752(9) 1.265(5) 0.059(13) Uiso 1 1 d . . . . .
H01A H 0.070(3) 0.2967(8) 0.890(4) 0.039(10) Uiso 1 1 d . . . . .
H01D H 0.013(3) 0.4389(8) 0.453(3) 0.032(9) Uiso 1 1 d . . . . .
H01V H 0.774(4) 0.4559(11) 0.577(4) 0.069(14) Uiso 1 1 d . . . . .
H01X H 0.733(4) 0.3307(8) 0.249(3) 0.038(10) Uiso 1 1 d . . . . .
H01L H 0.699(3) 0.3528(8) 0.416(3) 0.033(10) Uiso 1 1 d . . . . .
H01T H -0.196(4) 0.3890(8) 0.268(3) 0.034(10) Uiso 1 1 d . . . . .
H00X H 0.254(3) 0.4577(7) 0.661(3) 0.028(9) Uiso 1 1 d . . . . .
F3 F 0.7012(15) 0.4911(3) 1.2004(13) 0.098(5) Uani 0.5 1 d . . P A 1
F6 F 0.6756(13) 0.4578(2) 1.2280(12) 0.077(3) Uani 0.5 1 d . U P A -1
F20 F 0.6683(11) 0.4447(3) 1.2121(12) 0.089(4) Uani 0.5 1 d . U P A 1
F69 F 0.8263(18) 0.4674(4) 1.1262(17) 0.109(7) Uani 0.5 1 d . . P A -1

loop_
_atom_site_aniso_label
_atom_site_aniso_U_11
_atom_site_aniso_U_22
_atom_site_aniso_U_33
_atom_site_aniso_U_23
_atom_site_aniso_U_13
_atom_site_aniso_U_12
Cu01 0.0207(2) 0.0161(2) 0.0234(2) -0.00007(13) -0.00023(15) 0.00096(13)
Cu02 0.0212(2) 0.0182(2) 0.0232(2) -0.00164(13) -0.00127(15) 0.00098(13)
P003 0.0213(4) 0.0170(4) 0.0199(4) -0.0008(3) 0.0000(3) 0.0000(3)
P004 0.0207(4) 0.0174(4) 0.0206(4) 0.0010(3) -0.0001(3) 0.0001(3)
P005 0.0211(4) 0.0173(4) 0.0202(4) 0.0003(3) -0.0009(3) 0.0002(3)
P006 0.0219(4) 0.0154(4) 0.0212(4) 0.0001(3) -0.0008(3) 0.0007(3)
P007 0.0316(4) 0.0203(4) 0.0271(4) -0.0011(3) 0.0006(4) 0.0029(3)
P008 0.0444(6) 0.0609(7) 0.0345(5) 0.0011(4) -0.0014(5) 0.0168(5)
F009 0.0492(12) 0.0242(10) 0.0410(11) 0.0068(8) -0.0037(10) 0.0002(8)
F00A 0.0716(15) 0.0267(10) 0.0344(11) 0.0056(8) 0.0025(11) 0.0001(9)
F00B 0.0505(13) 0.0310(10) 0.0401(11) -0.0052(8) -0.0127(10) -0.0002(9)
F00C 0.0329(11) 0.0411(12) 0.0659(15) -0.0052(10) 0.0081(11) 0.0067(9)
F00D 0.0876(18) 0.0328(11) 0.0351(11) -0.0084(9) -0.0142(12) -0.0019(11)
F00E 0.0504(14) 0.0376(12) 0.0844(18) -0.0013(11) 0.0337(13) 0.0069(10)
O00F 0.0489(15) 0.0344(13) 0.0244(12) -0.0023(10) -0.0020(11) 0.0114(10)
N00G 0.0225(12) 0.0190(12) 0.0236(13) 0.0016(9) 0.0031(10) 0.0036(9)
O00H 0.0317(13) 0.0292(13) 0.0682(18) -0.0120(12) 0.0009(13) 0.0036(10)
O00I 0.0369(13) 0.0318(13) 0.0581(17) -0.0164(12) -0.0087(13) 0.0113(10)
N00J 0.0257(13) 0.0229(14) 0.0250(13) 0.0000(10) 0.0017(11) 0.0010(10)
N00K 0.0237(12) 0.0185(12) 0.0226(12) -0.0012(9) 0.0000(10) 0.0038(9)
F00L 0.0763(19) 0.0371(13) 0.102(2) -0.0044(13) 0.0163(17) -0.0010(12)
F00M 0.101(2) 0.0492(15) 0.0569(15) 0.0064(12) -0.0102(15) -0.0248(14)
N00N 0.0263(13) 0.0205(14) 0.0399(16) -0.0024(11) 0.0001(12) -0.0007(11)
F00O 0.033(4) 0.049(4) 0.042(3) 0.003(2) -0.002(3) 0.012(2)
F00P 0.0498(15) 0.096(2) 0.0717(18) -0.0002(16) -0.0108(14) 0.0251(14)
C00Q 0.0286(15) 0.0163(13) 0.0224(14) 0.0026(11) 0.0031(13) 0.0020(11)
C00R 0.0224(14) 0.0182(14) 0.0260(15) 0.0024(11) -0.0020(13) 0.0010(11)
C00S 0.0226(14) 0.0225(14) 0.0206(14) -0.0036(11) 0.0043(12) -0.0002(11)
C00T 0.0221(15) 0.0262(15) 0.0200(14) 0.0005(11) 0.0004(12) -0.0016(11)
C00U 0.0194(14) 0.0227(14) 0.0245(15) 0.0020(11) -0.0020(12) 0.0005(11)
C00V 0.0266(15) 0.0211(14) 0.0229(15) 0.0002(11) 0.0003(13) 0.0027(11)
C00W 0.0301(16) 0.0204(15) 0.0253(15) -0.0004(12) -0.0009(14) 0.0029(12)
C00X 0.0333(17) 0.0221(15) 0.0268(16) -0.0011(12) -0.0005(14) -0.0031(12)
C00Y 0.0274(16) 0.0318(17) 0.0271(16) 0.0025(13) 0.0008(14) 0.0082(13)
C00Z 0.0284(16) 0.0235(15) 0.0278(16) -0.0012(12) 0.0010(14) -0.0005(12)
C010 0.0312(17) 0.0225(15) 0.0298(16) 0.0006(12) 0.0010(14) -0.0007(12)
C011 0.0302(16) 0.0226(15) 0.0245(15) 0.0004(12) -0.0001(13) 0.0004(12)
C012 0.0236(15) 0.0223(14) 0.0220(14) -0.0016(11) 0.0036(13) -0.0002(11)
C013 0.0248(16) 0.0315(18) 0.0373(18) -0.0036(14) -0.0039(16) -0.0039(13)
C014 0.0377(18) 0.0251(16) 0.0279(16) -0.0029(12) 0.0048(14) -0.0030(13)
C015 0.0267(16) 0.0254(16) 0.0303(16) -0.0007(13) 0.0039(14) 0.0003(12)
C016 0.0287(16) 0.0253(16) 0.0314(17) 0.0005(13) 0.0043(14) 0.0007(12)
C017 0.0358(18) 0.0303(17) 0.0296(16) 0.0033(13) 0.0055(15) -0.0037(13)
C018 0.0261(16) 0.0264(16) 0.0250(15) 0.0002(12) -0.0004(13) 0.0003(12)
C019 0.0271(15) 0.0220(16) 0.0253(15) -0.0010(11) 0.0024(13) 0.0010(12)
C01A 0.0387(19) 0.0247(16) 0.0304(17) 0.0034(13) 0.0052(15) -0.0028(13)
C01B 0.0358(18) 0.0234(16) 0.0308(17) -0.0056(13) -0.0059(15) -0.0044(13)
C01C 0.0248(15) 0.0187(14) 0.0215(14) 0.0008(11) 0.0008(12) -0.0004(11)
C01D 0.0293(16) 0.0226(15) 0.0267(15) -0.0013(12) 0.0004(13) 0.0026(12)
C01E 0.0330(18) 0.0310(17) 0.0292(17) -0.0039(13) -0.0041(15) -0.0054(14)
C01F 0.0343(18) 0.0285(17) 0.0318(17) -0.0040(13) 0.0054(15) -0.0052(14)
C01G 0.0347(18) 0.0270(16) 0.0351(18) -0.0043(13) 0.0085(15) -0.0097(14)
C01H 0.0264(16) 0.0309(17) 0.0278(16) 0.0059(13) 0.0003(14) 0.0050(13)
C01I 0.0271(16) 0.0207(15) 0.0290(16) 0.0009(12) 0.0030(14) -0.0007(12)
C01J 0.0399(19) 0.0248(16) 0.0252(16) -0.0023(13) 0.0031(15) 0.0025(13)
C01K 0.0358(18) 0.0229(15) 0.0262(16) 0.0008(12) 0.0005(14) -0.0012(13)
C01L 0.0266(16) 0.0304(16) 0.0275(16) -0.0022(13) 0.0006(14) -0.0020(13)
C01M 0.0248(16) 0.0333(17) 0.0323(17) -0.0043(13) -0.0012(14) -0.0037(13)
C01N 0.0262(16) 0.0331(19) 0.0279(16) -0.0016(13) -0.0004(14) -0.0013(13)
C01O 0.0340(17) 0.0256(16) 0.0324(17) -0.0056(13) 0.0054(15) -0.0024(13)
C01P 0.0382(19) 0.0192(16) 0.0396(19) 0.0017(13) 0.0058(16) -0.0011(13)
C01Q 0.0307(17) 0.0231(16) 0.0298(17) 0.0000(12) -0.0040(14) 0.0020(13)
F01R 0.086(5) 0.059(5) 0.053(5) -0.025(4) 0.014(4) -0.014(4)
C01S 0.0228(16) 0.0403(19) 0.0245(16) 0.0042(13) -0.0019(14) -0.0022(13)
C01T 0.0237(16) 0.0381(19) 0.0246(16) -0.0005(13) -0.0059(14) -0.0039(13)
C01U 0.044(2) 0.0220(16) 0.0359(18) -0.0031(14) -0.0008(16) -0.0074(14)
C01V 0.0322(17) 0.0240(16) 0.044(2) -0.0056(14) 0.0074(16) -0.0054(13)
C01W 0.0319(17) 0.0243(16) 0.0267(16) -0.0042(12) -0.0034(15) -0.0034(13)
C01X 0.0350(19) 0.0339(18) 0.0317(18) -0.0032(14) 0.0074(15) 0.0000(14)
C01Y 0.045(2) 0.0277(17) 0.0313(18) 0.0061(13) 0.0062(16) -0.0026(14)
C01Z 0.042(2) 0.0259(17) 0.042(2) 0.0032(14) 0.0038(17) -0.0081(14)
C020 0.044(2) 0.0343(18) 0.0358(19) -0.0052(14) 0.0153(17) -0.0024(15)
C021 0.045(2) 0.0239(17) 0.0401(19) -0.0105(14) 0.0077(17) -0.0018(14)
C022 0.047(2) 0.0214(16) 0.0422(19) -0.0028(14) 0.0119(17) -0.0085(14)
C023 0.0361(18) 0.0301(18) 0.0411(19) -0.0086(15) -0.0089(16) 0.0097(14)
C024 0.0336(18) 0.0313(18) 0.046(2) -0.0032(15) 0.0025(16) 0.0032(14)
C025 0.0412(19) 0.0221(16) 0.0416(19) 0.0056(14) 0.0042(16) -0.0081(14)
C027 0.049(2) 0.0316(18) 0.0311(18) -0.0082(14) 0.0092(17) 0.0025(15)
C028 0.042(2) 0.0293(17) 0.0306(18) -0.0008(13) -0.0034(16) 0.0099(14)
C029 0.053(2) 0.033(2) 0.034(2) -0.0002(15) 0.0038(18) 0.0024(17)
C02A 0.048(2) 0.0248(17) 0.0389(19) -0.0055(14) 0.0077(17) -0.0074(14)
C02B 0.050(2) 0.0307(18) 0.040(2) 0.0062(15) -0.0053(18) -0.0117(15)
C02C 0.081(3) 0.037(2) 0.042(2) -0.0064(17) 0.005(2) 0.0056(19)
C02D 0.051(2) 0.054(2) 0.054(2) -0.014(2) 0.010(2) -0.0083(19)
C02E 0.135(5) 0.042(2) 0.048(3) 0.0022(19) 0.021(3) 0.014(3)
C02F 0.090(4) 0.083(4) 0.065(3) 0.016(3) 0.036(3) 0.030(3)
C02G 0.102(4) 0.038(2) 0.126(5) 0.007(3) 0.064(4) 0.011(3)
F3 0.086(8) 0.131(13) 0.074(9) -0.062(8) -0.014(6) 0.029(9)
F6 0.095(7) 0.083(7) 0.057(4) 0.041(5) 0.024(4) 0.028(6)
F20 0.058(4) 0.136(10) 0.070(6) 0.065(8) -0.017(4) -0.004(7)
F69 0.054(7) 0.129(15) 0.142(11) -0.028(8) -0.004(6) 0.017(8)

loop_
_atom_type_symbol
_atom_type_description
_atom_type_scat_dispersion_real
_atom_type_scat_dispersion_imag
_atom_type_scat_source
C C -0.0011 0.0005 'International Tables Vol C Tables 4.2.6.8 and 6.1.1.4'
H H 0.0000 0.0000 'International Tables Vol C Tables 4.2.6.8 and 6.1.1.4'
Cu Cu 0.1857 0.4707 'International Tables Vol C Tables 4.2.6.8 and 6.1.1.4'
F F -0.0002 0.0031 'International Tables Vol C Tables 4.2.6.8 and 6.1.1.4'
N N -0.0015 0.0010 'International Tables Vol C Tables 4.2.6.8 and 6.1.1.4'
O O -0.0013 0.0018 'International Tables Vol C Tables 4.2.6.8 and 6.1.1.4'
P P 0.0229 0.0309 'International Tables Vol C Tables 4.2.6.8 and 6.1.1.4'

loop_
_geom_angle_atom_site_label_1
_geom_angle_atom_site_label_2
_geom_angle_atom_site_label_3
_geom_angle
_geom_angle_site_symmetry_1
_geom_angle_site_symmetry_3
_geom_angle_publ_flag
P004 Cu01 Cu02 86.64(3) . . ?
P006 Cu01 Cu02 95.85(3) . . ?
P006 Cu01 P004 133.84(3) . . ?
N00J Cu01 Cu02 101.48(8) . . ?
N00J Cu01 P004 107.56(8) . . ?
N00J Cu01 P006 116.90(8) . . ?
P003 Cu02 Cu01 76.98(2) . . ?
P003 Cu02 O00F 89.13(7) . . ?
P005 Cu02 Cu01 84.43(3) . . ?
P005 Cu02 P003 141.57(3) . . ?
P005 Cu02 O00F 92.80(6) . . ?
O00F Cu02 Cu01 152.90(7) . . ?
N00N Cu02 Cu01 102.29(8) . . ?
N00N Cu02 P003 103.85(8) . . ?
N00N Cu02 P005 112.89(8) . . ?
N00N Cu02 O00F 103.59(10) . . ?
N00K P003 Cu02 114.50(9) . . ?
N00K P003 C00S 107.54(13) . . ?
N00K P003 C00V 100.18(13) . . ?
C00S P003 Cu02 116.39(10) . . ?
C00S P003 C00V 104.52(13) . . ?
C00V P003 Cu02 112.06(11) . . ?
N00G P004 Cu01 107.55(9) . . ?
N00G P004 C00Q 104.64(13) . . ?
N00G P004 C012 106.46(14) . . ?
C00Q P004 Cu01 114.02(11) . . ?
C00Q P004 C012 103.85(13) . . ?
C012 P004 Cu01 119.20(10) . . ?
N00G P005 Cu02 113.85(9) . . ?
N00G P005 C00T 103.02(13) . . ?
N00G P005 C00U 105.05(13) . . ?
C00T P005 Cu02 112.58(10) . . ?
C00U P005 Cu02 117.96(10) . . ?
C00U P005 C00T 102.74(14) . . ?
N00K P006 Cu01 105.72(9) . . ?
N00K P006 C00R 104.74(13) . . ?
N00K P006 C01C 105.51(13) . . ?
C00R P006 Cu01 120.25(10) . . ?
C01C P006 Cu01 116.45(10) . . ?
C01C P006 C00R 102.80(13) . . ?
F009 P007 F00A 179.85(15) . . ?
F009 P007 F00B 90.65(11) . . ?
F009 P007 F00C 90.19(12) . . ?
F009 P007 F00E 89.32(12) . . ?
F00A P007 F00B 89.25(12) . . ?
F00A P007 F00C 89.93(13) . . ?
F00A P007 F00E 90.56(13) . . ?
F00C P007 F00B 89.35(13) . . ?
F00D P007 F009 89.26(12) . . ?
F00D P007 F00A 90.84(12) . . ?
F00D P007 F00B 179.43(15) . . ?
F00D P007 F00C 90.09(14) . . ?
F00D P007 F00E 90.89(15) . . ?
F00E P007 F00B 89.67(14) . . ?
F00E P007 F00C 178.90(15) . . ?
F00L P008 F00O 86.7(5) . . ?
F00L P008 F01R 169.6(4) . . ?
F00L P008 F20 79.3(5) . . ?
F00M P008 F00L 88.85(16) . . ?
F00M P008 F00O 91.1(4) . . ?
F00M P008 F00P 90.48(18) . . ?
F00M P008 F01R 80.8(4) . . ?
F00M P008 F20 168.1(5) . . ?
F00M P008 F69 84.5(7) . . ?
F00O P008 F01R 94.0(8) . . ?
F00O P008 F20 87.0(6) . . ?
F00P P008 F00L 88.66(17) . . ?
F00P P008 F00O 175.0(5) . . ?
F00P P008 F01R 90.9(6) . . ?
F00P P008 F20 90.5(4) . . ?
F00P P008 F69 173.1(7) . . ?
F3 P008 F00L 169.8(6) . . ?
F3 P008 F00M 101.3(5) . . ?
F3 P008 F00O 94.0(8) . . ?
F3 P008 F00P 90.3(7) . . ?
F3 P008 F01R 20.5(7) . . ?
F3 P008 F6 67.9(7) . . ?
F3 P008 F20 90.6(7) . . ?
F3 P008 F69 86.0(10) . . ?
F6 P008 F00L 102.0(5) . . ?
F6 P008 F00M 169.2(5) . . ?
F6 P008 F00O 89.2(6) . . ?
F6 P008 F00P 90.1(6) . . ?
F6 P008 F01R 88.4(6) . . ?
F6 P008 F20 22.7(7) . . ?
F6 P008 F69 93.9(9) . . ?
F20 P008 F01R 111.1(6) . . ?
F69 P008 F00L 96.0(7) . . ?
F69 P008 F00O 11.6(11) . . ?
F69 P008 F01R 83.5(10) . . ?
F69 P008 F20 95.4(8) . . ?
C028 O00F Cu02 143.2(2) . . ?
P004 N00G P005 118.84(14) . . ?
P004 N00G H00G 120.6 . . ?
P005 N00G H00G 120.6 . . ?
C019 N00J Cu01 178.4(3) . . ?
P003 N00K H00K 120.5 . . ?
P006 N00K P003 118.92(14) . . ?
P006 N00K H00K 120.5 . . ?
C01N N00N Cu02 173.8(3) . . ?
C01I C00Q P004 118.5(2) . . ?
C01I C00Q C01L 119.3(3) . . ?
C01L C00Q P004 122.2(2) . . ?
C00X C00R P006 121.8(2) . . ?
C01K C00R P006 118.5(2) . . ?
C01K C00R C00X 119.6(3) . . ?
C00Z C00S P003 117.4(2) . . ?
C015 C00S P003 122.8(2) . . ?
C015 C00S C00Z 119.7(3) . . ?
C018 C00T P005 122.1(2) . . ?
C01Q C00T P005 118.7(2) . . ?
C01Q C00T C018 119.1(3) . . ?
C011 C00U P005 118.7(2) . . ?
C014 C00U P005 122.5(2) . . ?
C014 C00U C011 118.8(3) . . ?
C01F C00V P003 122.4(2) . . ?
C01O C00V P003 118.3(2) . . ?
C01O C00V C01F 119.3(3) . . ?
C01B C00W C01C 120.2(3) . . ?
C01B C00W H00W 122.7(19) . . ?
C01C C00W H00W 117(2) . . ?
C00R C00X H00X 122(2) . . ?
C01U C00X C00R 119.5(3) . . ?
C01U C00X H00X 119(2) . . ?
C01D C00Y C01T 120.5(3) . . ?
C01D C00Y H00Y 118(2) . . ?
C01T C00Y H00Y 121(2) . . ?
C00S C00Z H00Z 124(2) . . ?
C01A C00Z C00S 119.6(3) . . ?
C01A C00Z H00Z 116(2) . . ?
C012 C010 H010 119.6(18) . . ?
C01P C010 C012 119.8(3) . . ?
C01P C010 H010 120.6(18) . . ?
C00U C011 H011 117(2) . . ?
C017 C011 C00U 120.9(3) . . ?
C017 C011 H011 122(2) . . ?
C010 C012 P004 117.2(2) . . ?
C016 C012 P004 122.9(2) . . ?
C016 C012 C010 119.8(3) . . ?
C016 C013 H013 122(3) . . ?
C01V C013 C016 120.3(3) . . ?
C01V C013 H013 118(3) . . ?
C00U C014 H014 119.8 . . ?
C00U C014 C02A 120.4(3) . . ?
C02A C014 H014 119.8 . . ?
C00S C015 C01M 120.3(3) . . ?
C00S C015 H015 119(2) . . ?
C01M C015 H015 121(2) . . ?
C012 C016 C013 119.8(3) . . ?
C012 C016 H016 121(2) . . ?
C013 C016 H016 119(2) . . ?
C011 C017 H017 120.0 . . ?
C011 C017 C01Z 120.0(3) . . ?
C01Z C017 H017 120.0 . . ?
C00T C018 H018 118(3) . . ?
C01H C018 C00T 120.4(3) . . ?
C01H C018 H018 121(3) . . ?
N00J C019 C022 179.4(3) . . ?
C00Z C01A H01A 119(3) . . ?
C01G C01A C00Z 120.5(3) . . ?
C01G C01A H01A 120(3) . . ?
C00W C01B C01T 120.0(3) . . ?
C00W C01B H01B 118(3) . . ?
C01T C01B H01B 122(3) . . ?
C00W C01C P006 119.6(2) . . ?
C00W C01C C01D 119.3(3) . . ?
C01D C01C P006 120.9(2) . . ?
C00Y C01D C01C 119.9(3) . . ?
C00Y C01D H01D 121(2) . . ?
C01C C01D H01D 119(2) . . ?
C01Q C01E C01S 119.9(3) . . ?
C01Q C01E H01E 120(2) . . ?
C01S C01E H01E 120(2) . . ?
C00V C01F H01F 122(2) . . ?
C020 C01F C00V 120.0(3) . . ?
C020 C01F H01F 118(2) . . ?
C01A C01G C01M 120.1(3) . . ?
C01A C01G H01G 120(2) . . ?
C01M C01G H01G 119(2) . . ?
C018 C01H H01H 118(2) . . ?
C01S C01H C018 120.3(3) . . ?
C01S C01H H01H 121(2) . . ?
C00Q C01I H01I 118.6(19) . . ?
C01W C01I C00Q 120.5(3) . . ?
C01W C01I H01I 121(2) . . ?
C01W C01J C01X 120.3(3) . . ?
C01W C01J H01J 119(2) . . ?
C01X C01J H01J 121(2) . . ?
C00R C01K C01Y 120.3(3) . . ?
C00R C01K H01K 118(2) . . ?
C01Y C01K H01K 122(2) . . ?
C00Q C01L H01L 121(2) . . ?
C01X C01L C00Q 120.3(3) . . ?
C01X C01L H01L 119(2) . . ?
C015 C01M C01G 119.8(3) . . ?
C015 C01M H01M 120.1 . . ?
C01G C01M H01M 120.1 . . ?
N00N C01N C02B 178.7(4) . . ?
C00V C01O C021 120.4(3) . . ?
C00V C01O H01O 116(2) . . ?
C021 C01O H01O 123(3) . . ?
C010 C01P H01P 116(2) . . ?
C01V C01P C010 120.6(3) . . ?
C01V C01P H01P 123(2) . . ?
C00T C01Q H01Q 121(2) . . ?
C01E C01Q C00T 120.4(3) . . ?
C01E C01Q H01Q 119(2) . . ?
F3 F01R P008 59(3) . . ?
C01E C01S H01S 118(2) . . ?
C01H C01S C01E 119.8(3) . . ?
C01H C01S H01S 123(2) . . ?
C00Y C01T C01B 120.0(3) . . ?
C00Y C01T H01T 115(2) . . ?
C01B C01T H01T 125(2) . . ?
C00X C01U H01U 118(2) . . ?
C025 C01U C00X 120.6(3) . . ?
C025 C01U H01U 122(2) . . ?
C013 C01V H01V 120(3) . . ?
C01P C01V C013 119.7(3) . . ?
C01P C01V H01V 120(3) . . ?
C01I C01W H01W 121(2) . . ?
C01J C01W C01I 119.9(3) . . ?
C01J C01W H01W 119(2) . . ?
C01J C01X H01X 123(2) . . ?
C01L C01X C01J 119.7(3) . . ?
C01L C01X H01X 117(2) . . ?
C01K C01Y H01Y 115(2) . . ?
C025 C01Y C01K 120.0(3) . . ?
C025 C01Y H01Y 125(2) . . ?
C017 C01Z H01Z 122(2) . . ?
C02A C01Z C017 119.6(3) . . ?
C02A C01Z H01Z 119(2) . . ?
C01F C020 C027 120.2(3) . . ?
C01F C020 H020 122(2) . . ?
C027 C020 H020 117(2) . . ?
C01O C021 H021 118(2) . . ?
C027 C021 C01O 119.7(3) . . ?
C027 C021 H021 122(2) . . ?
C019 C022 H02A 109.5 . . ?
C019 C022 H02B 109.5 . . ?
C019 C022 H02C 109.5 . . ?
H02A C022 H02B 109.5 . . ?
H02A C022 H02C 109.5 . . ?
H02B C022 H02C 109.5 . . ?
O00I C023 C02C 120.5(4) . . ?
O00I C023 C02E 122.6(4) . . ?
C02E C023 C02C 116.8(3) . . ?
O00H C024 C02F 123.0(4) . . ?
O00H C024 C02G 120.6(4) . . ?
C02F C024 C02G 116.3(4) . . ?
C01U C025 H025 116(3) . . ?
C01Y C025 C01U 119.9(3) . . ?
C01Y C025 H025 124(3) . . ?
C020 C027 H027 120(2) . . ?
C021 C027 C020 120.3(3) . . ?
C021 C027 H027 120(3) . . ?
O00F C028 C029 120.3(3) . . ?
O00F C028 C02D 122.2(4) . . ?
C02D C028 C029 117.5(3) . . ?
C028 C029 H02D 110(3) . . ?
C028 C029 H02E 109(2) . . ?
C028 C029 H02F 114(3) . . ?
H02D C029 H02E 103(4) . . ?
H02D C029 H02F 115(4) . . ?
H02E C029 H02F 106(3) . . ?
C014 C02A H02G 122(2) . . ?
C01Z C02A C014 120.4(3) . . ?
C01Z C02A H02G 117(2) . . ?
C01N C02B H02H 109.5 . . ?
C01N C02B H02I 109.5 . . ?
C01N C02B H02J 109.5 . . ?
H02H C02B H02I 109.5 . . ?
H02H C02B H02J 109.5 . . ?
H02I C02B H02J 109.5 . . ?
C023 C02C H02T 109.5 . . ?
C023 C02C H02U 109.5 . . ?
C023 C02C H02V 109.5 . . ?
H02T C02C H02U 109.5 . . ?
H02T C02C H02V 109.5 . . ?
H02U C02C H02V 109.5 . . ?
C028 C02D H02K 109.5 . . ?
C028 C02D H02L 109.5 . . ?
C028 C02D H02M 109.5 . . ?
H02K C02D H02L 109.5 . . ?
H02K C02D H02M 109.5 . . ?
H02L C02D H02M 109.5 . . ?
C023 C02E H02W 109.5 . . ?
C023 C02E H02X 109.5 . . ?
C023 C02E H02Y 109.5 . . ?
H02W C02E H02X 109.5 . . ?
H02W C02E H02Y 109.5 . . ?
H02X C02E H02Y 109.5 . . ?
C024 C02F H02N 109.5 . . ?
C024 C02F H02O 109.5 . . ?
C024 C02F H02P 109.5 . . ?
H02N C02F H02O 109.5 . . ?
H02N C02F H02P 109.5 . . ?
H02O C02F H02P 109.5 . . ?
C024 C02G H02Q 109.5 . . ?
C024 C02G H02R 109.5 . . ?
C024 C02G H02S 109.5 . . ?
H02Q C02G H02R 109.5 . . ?
H02Q C02G H02S 109.5 . . ?
H02R C02G H02S 109.5 . . ?
P008 F3 F6 56.3(7) . . ?
F01R F3 P008 100(3) . . ?
F01R F3 F6 157(3) . . ?
P008 F6 F3 55.8(6) . . ?
F20 F6 P008 97(2) . . ?
F20 F6 F3 152(3) . . ?
F6 F20 P008 60.7(19) . . ?

loop_
_geom_bond_atom_site_label_1
_geom_bond_atom_site_label_2
_geom_bond_distance
_geom_bond_site_symmetry_2
_geom_bond_publ_flag
Cu01 Cu02 2.7709(12) . ?
Cu01 P004 2.2299(11) . ?
Cu01 P006 2.2201(9) . ?
Cu01 N00J 1.977(3) . ?
Cu02 P003 2.2646(11) . ?
Cu02 P005 2.2529(10) . ?
Cu02 O00F 2.297(2) . ?
Cu02 N00N 2.023(3) . ?
P003 N00K 1.684(2) . ?
P003 C00S 1.814(3) . ?
P003 C00V 1.818(3) . ?
P004 N00G 1.674(2) . ?
P004 C00Q 1.809(3) . ?
P004 C012 1.818(3) . ?
P005 N00G 1.678(3) . ?
P005 C00T 1.813(3) . ?
P005 C00U 1.811(3) . ?
P006 N00K 1.672(3) . ?
P006 C00R 1.819(3) . ?
P006 C01C 1.807(3) . ?
P007 F009 1.589(2) . ?
P007 F00A 1.591(2) . ?
P007 F00B 1.595(2) . ?
P007 F00C 1.592(2) . ?
P007 F00D 1.585(2) . ?
P007 F00E 1.591(2) . ?
P008 F00L 1.590(3) . ?
P008 F00M 1.574(3) . ?
P008 F00O 1.596(14) . ?
P008 F00P 1.579(3) . ?
P008 F01R 1.699(14) . ?
P008 F3 1.481(15) . ?
P008 F6 1.489(12) . ?
P008 F20 1.697(12) . ?
P008 F69 1.58(2) . ?
O00F C028 1.217(4) . ?
N00G H00G 0.8800 . ?
O00H C024 1.204(4) . ?
O00I C023 1.211(4) . ?
N00J C019 1.135(4) . ?
N00K H00K 0.8800 . ?
N00N C01N 1.132(4) . ?
C00Q C01I 1.381(4) . ?
C00Q C01L 1.396(4) . ?
C00R C00X 1.388(4) . ?
C00R C01K 1.384(4) . ?
C00S C00Z 1.394(4) . ?
C00S C015 1.376(5) . ?
C00T C018 1.388(4) . ?
C00T C01Q 1.388(4) . ?
C00U C011 1.391(4) . ?
C00U C014 1.383(4) . ?
C00V C01F 1.394(5) . ?
C00V C01O 1.383(4) . ?
C00W C01B 1.375(5) . ?
C00W C01C 1.387(4) . ?
C00W H00W 1.01(3) . ?
C00X C01U 1.386(5) . ?
C00X H00X 0.95(4) . ?
C00Y C01D 1.370(5) . ?
C00Y C01T 1.376(5) . ?
C00Y H00Y 0.93(4) . ?
C00Z C01A 1.387(5) . ?
C00Z H00Z 0.97(4) . ?
C010 C012 1.391(4) . ?
C010 C01P 1.383(5) . ?
C010 H010 1.06(4) . ?
C011 C017 1.375(4) . ?
C011 H011 0.91(4) . ?
C012 C016 1.380(5) . ?
C013 C016 1.391(5) . ?
C013 C01V 1.380(5) . ?
C013 H013 0.85(5) . ?
C014 H014 0.9500 . ?
C014 C02A 1.388(5) . ?
C015 C01M 1.385(5) . ?
C015 H015 1.00(4) . ?
C016 H016 0.96(4) . ?
C017 H017 0.9500 . ?
C017 C01Z 1.390(5) . ?
C018 C01H 1.378(5) . ?
C018 H018 0.95(4) . ?
C019 C022 1.459(4) . ?
C01A C01G 1.363(5) . ?
C01A H01A 0.93(4) . ?
C01B C01T 1.384(5) . ?
C01B H01B 0.86(4) . ?
C01C C01D 1.397(4) . ?
C01D H01D 0.94(4) . ?
C01E C01Q 1.383(5) . ?
C01E C01S 1.387(5) . ?
C01E H01E 0.92(4) . ?
C01F C020 1.376(5) . ?
C01F H01F 0.90(4) . ?
C01G C01M 1.388(5) . ?
C01G H01G 1.03(4) . ?
C01H C01S 1.378(5) . ?
C01H H01H 0.98(4) . ?
C01I C01W 1.379(5) . ?
C01I H01I 0.95(3) . ?
C01J C01W 1.377(5) . ?
C01J C01X 1.387(5) . ?
C01J H01J 0.91(4) . ?
C01K C01Y 1.386(5) . ?
C01K H01K 0.96(4) . ?
C01L C01X 1.376(5) . ?
C01L H01L 0.91(4) . ?
C01M H01M 0.9500 . ?
C01N C02B 1.447(5) . ?
C01O C021 1.388(5) . ?
C01O H01O 1.01(5) . ?
C01P C01V 1.376(5) . ?
C01P H01P 0.95(4) . ?
C01Q H01Q 0.94(4) . ?
F01R F3 0.606(18) . ?
C01S H01S 0.99(4) . ?
C01T H01T 0.86(4) . ?
C01U C025 1.378(5) . ?
C01U H01U 0.92(4) . ?
C01V H01V 0.97(5) . ?
C01W H01W 0.86(4) . ?
C01X H01X 0.95(4) . ?
C01Y C025 1.374(5) . ?
C01Y H01Y 0.98(4) . ?
C01Z C02A 1.375(5) . ?
C01Z H01Z 1.01(4) . ?
C020 C027 1.383(5) . ?
C020 H020 0.98(4) . ?
C021 C027 1.374(5) . ?
C021 H021 0.95(4) . ?
C022 H02A 0.9800 . ?
C022 H02B 0.9800 . ?
C022 H02C 0.9800 . ?
C023 C02C 1.484(5) . ?
C023 C02E 1.467(6) . ?
C024 C02F 1.469(6) . ?
C024 C02G 1.492(6) . ?
C025 H025 0.92(4) . ?
C027 H027 0.90(4) . ?
C028 C029 1.500(5) . ?
C028 C02D 1.481(5) . ?
C029 H02D 0.90(5) . ?
C029 H02E 1.07(5) . ?
C029 H02F 1.04(5) . ?
C02A H02G 1.04(4) . ?
C02B H02H 0.9800 . ?
C02B H02I 0.9800 . ?
C02B H02J 0.9800 . ?
C02C H02T 0.9800 . ?
C02C H02U 0.9800 . ?
C02C H02V 0.9800 . ?
C02D H02K 0.9800 . ?
C02D H02L 0.9800 . ?
C02D H02M 0.9800 . ?
C02E H02W 0.9800 . ?
C02E H02X 0.9800 . ?
C02E H02Y 0.9800 . ?
C02F H02N 0.9800 . ?
C02F H02O 0.9800 . ?
C02F H02P 0.9800 . ?
C02G H02Q 0.9800 . ?
C02G H02R 0.9800 . ?
C02G H02S 0.9800 . ?
F3 F6 1.658(17) . ?
F6 F20 0.659(17) . ?

loop_
_geom_torsion_atom_site_label_1
_geom_torsion_atom_site_label_2
_geom_torsion_atom_site_label_3
_geom_torsion_atom_site_label_4
_geom_torsion
_geom_torsion_site_symmetry_1
_geom_torsion_site_symmetry_2
_geom_torsion_site_symmetry_3
_geom_torsion_site_symmetry_4
_geom_torsion_publ_flag
Cu01 P004 N00G P005 -35.33(17) . . . . ?
Cu01 P004 C00Q C01I -14.9(3) . . . . ?
Cu01 P004 C00Q C01L 163.1(2) . . . . ?
Cu01 P004 C012 C010 -51.6(3) . . . . ?
Cu01 P004 C012 C016 124.7(2) . . . . ?
Cu01 P006 N00K P003 -2.43(17) . . . . ?
Cu01 P006 C00R C00X -103.9(3) . . . . ?
Cu01 P006 C00R C01K 72.4(3) . . . . ?
Cu01 P006 C01C C00W 5.8(3) . . . . ?
Cu01 P006 C01C C01D -178.6(2) . . . . ?
Cu02 P003 N00K P006 44.50(18) . . . . ?
Cu02 P003 C00S C00Z 38.7(3) . . . . ?
Cu02 P003 C00S C015 -136.2(2) . . . . ?
Cu02 P003 C00V C01F -131.2(3) . . . . ?
Cu02 P003 C00V C01O 49.2(3) . . . . ?
Cu02 P005 N00G P004 -6.31(19) . . . . ?
Cu02 P005 C00T C018 161.3(2) . . . . ?
Cu02 P005 C00T C01Q -22.4(3) . . . . ?
Cu02 P005 C00U C011 -49.7(3) . . . . ?
Cu02 P005 C00U C014 129.6(2) . . . . ?
Cu02 O00F C028 C029 130.2(4) . . . . ?
Cu02 O00F C028 C02D -50.3(6) . . . . ?
P003 C00S C00Z C01A -175.1(2) . . . . ?
P003 C00S C015 C01M 174.2(2) . . . . ?
P003 C00V C01F C020 178.7(3) . . . . ?
P003 C00V C01O C021 -178.5(3) . . . . ?
P004 C00Q C01I C01W 176.7(2) . . . . ?
P004 C00Q C01L C01X -177.5(3) . . . . ?
P004 C012 C016 C013 -176.5(2) . . . . ?
P005 C00T C018 C01H 174.9(2) . . . . ?
P005 C00T C01Q C01E -174.4(3) . . . . ?
P005 C00U C011 C017 179.9(2) . . . . ?
P005 C00U C014 C02A 179.8(3) . . . . ?
P006 C00R C00X C01U 176.1(3) . . . . ?
P006 C00R C01K C01Y -175.3(3) . . . . ?
P006 C01C C01D C00Y -174.5(2) . . . . ?
P008 F01R F3 F6 4(8) . . . . ?
P008 F3 F6 F20 3(6) . . . . ?
N00G P004 C00Q C01I 102.4(2) . . . . ?
N00G P004 C00Q C01L -79.6(3) . . . . ?
N00G P004 C012 C010 -173.3(2) . . . . ?
N00G P004 C012 C016 3.0(3) . . . . ?
N00G P005 C00T C018 -75.7(3) . . . . ?
N00G P005 C00T C01Q 100.7(3) . . . . ?
N00G P005 C00U C011 -177.8(2) . . . . ?
N00G P005 C00U C014 1.6(3) . . . . ?
N00K P003 C00S C00Z 168.7(2) . . . . ?
N00K P003 C00S C015 -6.3(3) . . . . ?
N00K P003 C00V C01F 106.9(3) . . . . ?
N00K P003 C00V C01O -72.6(3) . . . . ?
N00K P006 C00R C00X 14.6(3) . . . . ?
N00K P006 C00R C01K -169.0(2) . . . . ?
N00K P006 C01C C00W -111.0(2) . . . . ?
N00K P006 C01C C01D 64.6(3) . . . . ?
F00L P008 F01R F3 176.1(12) . . . . ?
F00L P008 F3 F01R -176.0(12) . . . . ?
F00L P008 F3 F6 6(4) . . . . ?
F00L P008 F6 F3 -179.0(7) . . . . ?
F00L P008 F6 F20 2(2) . . . . ?
F00L P008 F20 F6 -178(2) . . . . ?
F00M P008 F01R F3 179(4) . . . . ?
F00M P008 F3 F01R -1(4) . . . . ?
F00M P008 F3 F6 -179.5(6) . . . . ?
F00M P008 F6 F3 3(3) . . . . ?
F00M P008 F6 F20 -176.1(12) . . . . ?
F00M P008 F20 F6 176.4(11) . . . . ?
F00O P008 F01R F3 -91(4) . . . . ?
F00O P008 F3 F01R 91(4) . . . . ?
F00O P008 F3 F6 -87.5(8) . . . . ?
F00O P008 F6 F3 94.6(9) . . . . ?
F00O P008 F6 F20 -84(2) . . . . ?
F00O P008 F20 F6 95(2) . . . . ?
F00P P008 F01R F3 88(4) . . . . ?
F00P P008 F3 F01R -92(4) . . . . ?
F00P P008 F3 F6 90.0(7) . . . . ?
F00P P008 F6 F3 -90.3(8) . . . . ?
F00P P008 F6 F20 91(2) . . . . ?
F00P P008 F20 F6 -89(2) . . . . ?
C00Q P004 N00G P005 -156.91(16) . . . . ?
C00Q P004 C012 C010 76.5(3) . . . . ?
C00Q P004 C012 C016 -107.1(3) . . . . ?
C00Q C01I C01W C01J 0.3(5) . . . . ?
C00Q C01L C01X C01J 1.4(5) . . . . ?
C00R P006 N00K P003 -130.40(16) . . . . ?
C00R P006 C01C C00W 139.5(2) . . . . ?
C00R P006 C01C C01D -44.9(3) . . . . ?
C00R C00X C01U C025 -0.8(5) . . . . ?
C00R C01K C01Y C025 -1.0(5) . . . . ?
C00S P003 N00K P006 -86.52(18) . . . . ?
C00S P003 C00V C01F -4.3(3) . . . . ?
C00S P003 C00V C01O 176.1(3) . . . . ?
C00S C00Z C01A C01G 0.9(5) . . . . ?
C00S C015 C01M C01G 0.3(5) . . . . ?
C00T P005 N00G P004 -128.53(17) . . . . ?
C00T P005 C00U C011 74.8(3) . . . . ?
C00T P005 C00U C014 -105.9(3) . . . . ?
C00T C018 C01H C01S 0.3(5) . . . . ?
C00U P005 N00G P004 124.22(16) . . . . ?
C00U P005 C00T C018 33.3(3) . . . . ?
C00U P005 C00T C01Q -150.3(2) . . . . ?
C00U C011 C017 C01Z 0.3(5) . . . . ?
C00U C014 C02A C01Z 0.3(6) . . . . ?
C00V P003 N00K P006 164.58(17) . . . . ?
C00V P003 C00S C00Z -85.4(2) . . . . ?
C00V P003 C00S C015 99.6(3) . . . . ?
C00V C01F C020 C027 0.1(6) . . . . ?
C00V C01O C021 C027 -0.5(6) . . . . ?
C00W C01B C01T C00Y 0.0(5) . . . . ?
C00W C01C C01D C00Y 1.1(4) . . . . ?
C00X C00R C01K C01Y 1.1(5) . . . . ?
C00X C01U C025 C01Y 0.9(6) . . . . ?
C00Z C00S C015 C01M -0.6(4) . . . . ?
C00Z C01A C01G C01M -1.3(5) . . . . ?
C010 C012 C016 C013 -0.2(5) . . . . ?
C010 C01P C01V C013 0.0(5) . . . . ?
C011 C00U C014 C02A -0.9(5) . . . . ?
C011 C017 C01Z C02A -0.8(6) . . . . ?
C012 P004 N00G P005 93.51(18) . . . . ?
C012 P004 C00Q C01I -146.2(2) . . . . ?
C012 P004 C00Q C01L 31.8(3) . . . . ?
C012 C010 C01P C01V -0.8(5) . . . . ?
C014 C00U C011 C017 0.6(5) . . . . ?
C015 C00S C00Z C01A 0.1(4) . . . . ?
C016 C013 C01V C01P 0.7(5) . . . . ?
C017 C01Z C02A C014 0.5(6) . . . . ?
C018 C00T C01Q C01E 2.1(5) . . . . ?
C018 C01H C01S C01E 0.1(5) . . . . ?
C01A C01G C01M C015 0.7(5) . . . . ?
C01B C00W C01C P006 174.4(2) . . . . ?
C01B C00W C01C C01D -1.2(5) . . . . ?
C01C P006 N00K P003 121.50(16) . . . . ?
C01C P006 C00R C00X 124.7(3) . . . . ?
C01C P006 C00R C01K -59.0(3) . . . . ?
C01C C00W C01B C01T 0.7(5) . . . . ?
C01D C00Y C01T C01B -0.2(5) . . . . ?
C01F C00V C01O C021 1.9(5) . . . . ?
C01F C020 C027 C021 1.4(6) . . . . ?
C01I C00Q C01L C01X 0.5(5) . . . . ?
C01K C00R C00X C01U -0.2(5) . . . . ?
C01K C01Y C025 C01U -0.1(6) . . . . ?
C01L C00Q C01I C01W -1.3(5) . . . . ?
C01O C00V C01F C020 -1.7(5) . . . . ?
C01O C021 C027 C020 -1.2(6) . . . . ?
C01P C010 C012 P004 177.4(2) . . . . ?
C01P C010 C012 C016 0.9(5) . . . . ?
C01Q C00T C018 C01H -1.4(5) . . . . ?
C01Q C01E C01S C01H 0.6(5) . . . . ?
F01R P008 F3 F6 -178(4) . . . . ?
F01R P008 F6 F3 0.6(13) . . . . ?
F01R P008 F6 F20 -178(2) . . . . ?
F01R P008 F20 F6 2(3) . . . . ?
F01R F3 F6 P008 -4(9) . . . . ?
F01R F3 F6 F20 -1(13) . . . . ?
C01S C01E C01Q C00T -1.7(5) . . . . ?
C01T C00Y C01D C01C -0.4(5) . . . . ?
C01V C013 C016 C012 -0.6(5) . . . . ?
C01W C01J C01X C01L -2.4(5) . . . . ?
C01X C01J C01W C01I 1.5(5) . . . . ?
F3 P008 F6 F20 -179(3) . . . . ?
F3 P008 F20 F6 1(2) . . . . ?
F3 F6 F20 P008 -2(5) . . . . ?
F6 P008 F01R F3 -2(4) . . . . ?
F6 P008 F3 F01R 178(4) . . . . ?
F20 P008 F01R F3 -2(4) . . . . ?
F20 P008 F3 F01R 178(3) . . . . ?
F20 P008 F3 F6 -0.5(10) . . . . ?
F20 P008 F6 F3 179(3) . . . . ?
F69 P008 F01R F3 -96(4) . . . . ?
F69 P008 F3 F01R 82(4) . . . . ?
F69 P008 F3 F6 -95.9(9) . . . . ?
F69 P008 F6 F3 84.0(10) . . . . ?
F69 P008 F6 F20 -95(2) . . . . ?
F69 P008 F20 F6 87(2) . . . . ?
